data_4122799
loop_
_publ_author_name
'Ishibashi, Jacob S. A.'
'Marshall, Jonathan L.'
'Mazi\`ere, Audrey'
'Lovinger, Gabriel J.'
'Li, Bo'
'Zakharov, Lev N.'
'Dargelos, Alain'
'Graciaa, Alain'
'Chrostowska, Anna'
'Liu, Shih-Yuan'

_publ_section_title
;
 Two BN Isosteres of Anthracene: Synthesis and Characterization.
;
_journal_issue 43
_journal_name_full 'Journal of the American Chemical Society'
_journal_page_first 15414
_journal_page_last 15421
_journal_paper_doi 10.1021/ja508813v
_journal_volume 136
_journal_year 2014
_chemical_formula_sum 'C18 H14 B N'
_chemical_formula_weight 255.11
_chemical_name_systematic
;
 ?
;
_space_group_crystal_system monoclinic
_space_group_IT_number 14
_space_group_name_Hall '-P 2yn'
_space_group_name_H-M_alt 'P 1 21/n 1'
_symmetry_space_group_name_Hall '-P 2yn'
_symmetry_space_group_name_H-M 'P 1 21/n 1'
_atom_sites_solution_hydrogens difmap
_audit_creation_method SHELXL-2013
_cell_angle_alpha 90
_cell_angle_beta 93.583(3)
_cell_angle_gamma 90
_cell_formula_units_Z 4
_cell_length_a 7.6082(4)
_cell_length_b 5.8948(3)
_cell_length_c 28.6991(15)
_cell_measurement_reflns_used 4215
_cell_measurement_temperature 173(2)
_cell_measurement_theta_max 66.74
_cell_measurement_theta_min 3.09
_cell_volume 1284.60(12)
_computing_cell_refinement 'Bruker SAINT'
_computing_data_collection 'Bruker APEX2'
_computing_data_reduction 'Bruker SAINT'
_computing_molecular_graphics 'Bruker SHELXTL'
_computing_publication_material 'Bruker SHELXTL'
_computing_structure_refinement 'SHELXL-2013 (Sheldrick 2013)'
_computing_structure_solution 'SHELXS-97 (Sheldrick 2008)'
_diffrn_ambient_temperature 173(2)
_diffrn_measured_fraction_theta_full 0.973
_diffrn_measured_fraction_theta_max 0.996
_diffrn_measurement_device_type 'Bruker APEX-II CCD'
_diffrn_measurement_method '\f and \w scans'
_diffrn_radiation_type CuK\a
_diffrn_radiation_wavelength 1.54178
_diffrn_reflns_av_R_equivalents 0.0385
_diffrn_reflns_av_unetI/netI 0.0298
_diffrn_reflns_Laue_measured_fraction_full 0.973
_diffrn_reflns_Laue_measured_fraction_max 0.996
_diffrn_reflns_limit_h_max 9
_diffrn_reflns_limit_h_min -8
_diffrn_reflns_limit_k_max 6
_diffrn_reflns_limit_k_min -7
_diffrn_reflns_limit_l_max 32
_diffrn_reflns_limit_l_min -34
_diffrn_reflns_number 8807
_diffrn_reflns_point_group_measured_fraction_full 0.973
_diffrn_reflns_point_group_measured_fraction_max 0.996
_diffrn_reflns_theta_full 67.679
_diffrn_reflns_theta_max 66.777
_diffrn_reflns_theta_min 3.086
_diffrn_source 'Incoatec I\mSCu'
_exptl_absorpt_coefficient_mu 0.574
_exptl_absorpt_correction_T_max 1.0000
_exptl_absorpt_correction_T_min 0.8798
_exptl_absorpt_correction_type multi-scan
_exptl_absorpt_process_details SADABS
_exptl_crystal_colour colorless
_exptl_crystal_density_diffrn 1.319
_exptl_crystal_description plate
_exptl_crystal_F_000 536
_exptl_crystal_size_max 0.250
_exptl_crystal_size_mid 0.230
_exptl_crystal_size_min 0.040
_refine_diff_density_max 0.375
_refine_diff_density_min -0.250
_refine_diff_density_rms 0.048
_refine_ls_extinction_method none
_refine_ls_goodness_of_fit_ref 1.103
_refine_ls_hydrogen_treatment refall
_refine_ls_matrix_type full
_refine_ls_number_parameters 237
_refine_ls_number_reflns 2260
_refine_ls_number_restraints 0
_refine_ls_restrained_S_all 1.103
_refine_ls_R_factor_all 0.0666
_refine_ls_R_factor_gt 0.0616
_refine_ls_shift/su_max 0.000
_refine_ls_shift/su_mean 0.000
_refine_ls_structure_factor_coef Fsqd
_refine_ls_weighting_details 'w=1/[\s^2^(Fo^2^)+(0.0402P)^2^+1.7109P] where P=(Fo^2^+2Fc^2^)/3'
_refine_ls_weighting_scheme calc
_refine_ls_wR_factor_gt 0.1449
_refine_ls_wR_factor_ref 0.1485
_reflns_Friedel_coverage 0.000
_reflns_number_gt 2034
_reflns_number_total 2260
_reflns_threshold_expression 'I > 2\s(I)'
_cod_data_source_file ja508813v_si_003.cif
_cod_data_source_block cu_liur245_0m
_cod_depositor_comments 'Adding full bibliography for 4122799--4122800.cif.'
_cod_database_code 4122799
_shelx_space_group_comment
;
The symmetry employed for this shelxl refinement is uniquely defined
by the following loop, which should always be used as a source of
symmetry information in preference to the above space-group names.
They are only intended as comments.
;
_shelx_estimated_absorpt_t_min 0.870
_shelx_estimated_absorpt_t_max 0.977
_shelxl_version_number 2013-4

loop_
_space_group_symop_operation_xyz
'x, y, z'
'-x+1/2, y+1/2, -z+1/2'
'-x, -y, -z'
'x-1/2, -y-1/2, z-1/2'

loop_
_atom_site_label
_atom_site_type_symbol
_atom_site_fract_x
_atom_site_fract_y
_atom_site_fract_z
_atom_site_U_iso_or_equiv
_atom_site_adp_type
_atom_site_occupancy
_atom_site_site_symmetry_order
_atom_site_calc_flag
N1 N 0.4341(2) 0.0227(4) 0.23458(7) 0.0267(5) Uani 1 1 d
B1 B 0.4641(3) 0.1633(5) 0.19611(9) 0.0280(6) Uani 1 1 d
C1 C 0.5476(3) 0.3926(4) 0.20891(8) 0.0302(6) Uani 1 1 d
C2 C 0.5971(3) 0.4406(4) 0.25347(8) 0.0254(5) Uani 1 1 d
C3 C 0.5738(3) 0.2824(4) 0.29107(8) 0.0270(5) Uani 1 1 d
C4 C 0.4861(3) 0.0682(4) 0.28080(7) 0.0228(5) Uani 1 1 d
C5 C 0.4633(3) -0.0826(4) 0.31654(8) 0.0265(5) Uani 1 1 d
C6 C 0.5300(3) -0.0389(4) 0.36298(8) 0.0258(5) Uani 1 1 d
C7 C 0.6210(3) 0.1679(4) 0.37282(8) 0.0279(5) Uani 1 1 d
C8 C 0.6387(3) 0.3251(4) 0.33634(8) 0.0280(5) Uani 1 1 d
C9 C 0.6912(3) 0.2098(4) 0.41910(9) 0.0324(6) Uani 1 1 d
C10 C 0.6692(3) 0.0554(5) 0.45349(9) 0.0365(6) Uani 1 1 d
C11 C 0.5772(3) -0.1477(5) 0.44380(8) 0.0332(6) Uani 1 1 d
C12 C 0.5099(3) -0.1939(4) 0.39992(8) 0.0302(6) Uani 1 1 d
C13 C 0.4194(3) 0.0838(4) 0.14439(8) 0.0275(5) Uani 1 1 d
C14 C 0.3348(3) -0.1214(4) 0.13269(8) 0.0304(6) Uani 1 1 d
C15 C 0.2987(3) -0.1853(5) 0.08645(9) 0.0346(6) Uani 1 1 d
C16 C 0.3467(3) -0.0441(5) 0.05081(9) 0.0362(6) Uani 1 1 d
C17 C 0.4312(3) 0.1578(5) 0.06140(9) 0.0351(6) Uani 1 1 d
C18 C 0.4667(3) 0.2199(4) 0.10746(9) 0.0313(6) Uani 1 1 d
H1 H 0.572(4) 0.500(5) 0.1822(10) 0.054(9) Uiso 1 1 d
H1N H 0.391(4) -0.121(6) 0.2282(10) 0.050(9) Uiso 1 1 d
H2 H 0.652(3) 0.578(5) 0.2628(8) 0.033(7) Uiso 1 1 d
H5 H 0.402(4) -0.233(5) 0.3082(9) 0.042(8) Uiso 1 1 d
H8 H 0.711(4) 0.470(5) 0.3439(9) 0.041(8) Uiso 1 1 d
H9 H 0.759(3) 0.351(5) 0.4251(8) 0.032(7) Uiso 1 1 d
H10 H 0.712(3) 0.089(5) 0.4845(9) 0.038(7) Uiso 1 1 d
H11 H 0.559(3) -0.255(5) 0.4691(9) 0.038(7) Uiso 1 1 d
H12 H 0.446(4) -0.329(5) 0.3933(9) 0.043(8) Uiso 1 1 d
H14 H 0.301(3) -0.226(5) 0.1581(9) 0.039(7) Uiso 1 1 d
H15 H 0.245(3) -0.324(5) 0.0792(9) 0.036(7) Uiso 1 1 d
H16 H 0.329(3) -0.086(5) 0.0180(10) 0.039(7) Uiso 1 1 d
H17 H 0.471(4) 0.262(5) 0.0364(10) 0.046(8) Uiso 1 1 d
H18 H 0.534(4) 0.362(5) 0.1144(9) 0.043(8) Uiso 1 1 d

loop_
_atom_site_aniso_label
_atom_site_aniso_U_11
_atom_site_aniso_U_22
_atom_site_aniso_U_33
_atom_site_aniso_U_23
_atom_site_aniso_U_13
_atom_site_aniso_U_12
N1 0.0261(10) 0.0253(11) 0.0283(10) -0.0033(8) -0.0009(8) -0.0015(8)
B1 0.0224(12) 0.0300(15) 0.0319(14) 0.0039(11) 0.0040(10) 0.0054(11)
C1 0.0271(12) 0.0329(14) 0.0307(12) 0.0040(11) 0.0033(10) 0.0033(10)
C2 0.0222(11) 0.0165(11) 0.0383(13) -0.0018(10) 0.0066(9) -0.0012(9)
C3 0.0206(11) 0.0308(13) 0.0297(12) -0.0039(10) 0.0032(9) 0.0022(10)
C4 0.0204(10) 0.0217(11) 0.0266(11) 0.0006(9) 0.0045(8) 0.0022(9)
C5 0.0248(11) 0.0239(12) 0.0308(12) -0.0014(10) 0.0015(9) -0.0003(10)
C6 0.0211(11) 0.0294(12) 0.0271(11) -0.0050(10) 0.0023(9) 0.0054(10)
C7 0.0235(11) 0.0292(13) 0.0315(12) 0.0004(10) 0.0069(9) 0.0043(10)
C8 0.0248(11) 0.0246(12) 0.0347(13) -0.0062(10) 0.0038(9) -0.0023(10)
C9 0.0260(12) 0.0306(13) 0.0406(14) -0.0092(11) 0.0013(10) -0.0025(11)
C10 0.0324(13) 0.0504(16) 0.0259(12) -0.0072(12) -0.0046(10) 0.0069(12)
C11 0.0322(13) 0.0370(14) 0.0307(13) 0.0061(11) 0.0049(10) 0.0059(11)
C12 0.0269(12) 0.0282(13) 0.0357(13) -0.0017(11) 0.0035(10) -0.0005(10)
C13 0.0209(11) 0.0324(13) 0.0292(12) -0.0012(10) -0.0001(9) 0.0059(10)
C14 0.0271(12) 0.0310(13) 0.0334(13) 0.0085(11) 0.0052(10) 0.0048(10)
C15 0.0279(13) 0.0315(14) 0.0442(15) -0.0078(12) 0.0004(10) -0.0015(11)
C16 0.0305(13) 0.0512(17) 0.0267(12) -0.0049(12) 0.0004(10) 0.0078(12)
C17 0.0311(13) 0.0428(15) 0.0318(13) 0.0112(12) 0.0053(10) 0.0052(12)
C18 0.0269(12) 0.0270(13) 0.0400(14) 0.0013(11) 0.0021(10) 0.0002(10)

loop_
_atom_type_symbol
_atom_type_description
_atom_type_scat_dispersion_real
_atom_type_scat_dispersion_imag
_atom_type_scat_source
C C 0.0181 0.0091 'International Tables Vol C Tables 4.2.6.8 and 6.1.1.4'
H H 0.0000 0.0000 'International Tables Vol C Tables 4.2.6.8 and 6.1.1.4'
N N 0.0311 0.0180 'International Tables Vol C Tables 4.2.6.8 and 6.1.1.4'
B B 0.0090 0.0039 'International Tables Vol C Tables 4.2.6.8 and 6.1.1.4'

loop_
_geom_angle_atom_site_label_1
_geom_angle_atom_site_label_2
_geom_angle_atom_site_label_3
_geom_angle
C4 N1 B1 125.8(2)
C4 N1 H1N 116.3(18)
B1 N1 H1N 117.2(18)
N1 B1 C1 114.6(2)
N1 B1 C13 121.8(2)
C1 B1 C13 123.5(2)
C2 C1 B1 120.2(2)
C2 C1 H1 122.1(17)
B1 C1 H1 117.5(17)
C1 C2 C3 122.4(2)
C1 C2 H2 123.0(15)
C3 C2 H2 114.6(15)
C8 C3 C2 122.0(2)
C8 C3 C4 118.8(2)
C2 C3 C4 119.1(2)
C5 C4 N1 123.1(2)
C5 C4 C3 119.3(2)
N1 C4 C3 117.6(2)
C4 C5 C6 121.8(2)
C4 C5 H5 117.5(15)
C6 C5 H5 120.6(15)
C12 C6 C5 122.5(2)
C12 C6 C7 118.6(2)
C5 C6 C7 118.9(2)
C8 C7 C6 118.9(2)
C8 C7 C9 122.1(2)
C6 C7 C9 119.0(2)
C3 C8 C7 122.2(2)
C3 C8 H8 120.1(15)
C7 C8 H8 117.6(15)
C10 C9 C7 120.3(2)
C10 C9 H9 121.6(15)
C7 C9 H9 118.0(15)
C9 C10 C11 120.6(2)
C9 C10 H10 119.2(17)
C11 C10 H10 120.2(17)
C12 C11 C10 120.6(2)
C12 C11 H11 119.7(16)
C10 C11 H11 119.7(16)
C11 C12 C6 120.9(2)
C11 C12 H12 121.1(17)
C6 C12 H12 118.0(17)
C18 C13 C14 116.8(2)
C18 C13 B1 119.6(2)
C14 C13 B1 123.5(2)
C15 C14 C13 121.5(2)
C15 C14 H14 119.0(16)
C13 C14 H14 119.4(16)
C16 C15 C14 119.8(2)
C16 C15 H15 119.6(16)
C14 C15 H15 120.6(16)
C17 C16 C15 119.8(2)
C17 C16 H16 117.8(17)
C15 C16 H16 122.3(17)
C16 C17 C18 120.0(2)
C16 C17 H17 121.8(17)
C18 C17 H17 118.2(17)
C17 C18 C13 122.0(2)
C17 C18 H18 118.7(16)
C13 C18 H18 119.2(16)

loop_
_geom_bond_atom_site_label_1
_geom_bond_atom_site_label_2
_geom_bond_distance
N1 C4 1.387(3)
N1 B1 1.410(3)
N1 H1N 0.92(3)
B1 C1 1.529(4)
B1 C13 1.573(3)
C1 C2 1.341(3)
C1 H1 1.02(3)
C2 C3 1.445(3)
C2 H2 0.94(3)
C3 C8 1.384(3)
C3 C4 1.450(3)
C4 C5 1.376(3)
C5 C6 1.420(3)
C5 H5 1.02(3)
C6 C12 1.415(3)
C6 C7 1.422(3)
C7 C8 1.410(3)
C7 C9 1.422(3)
C8 H8 1.03(3)
C9 C10 1.361(4)
C9 H9 0.99(3)
C10 C11 1.405(4)
C10 H10 0.95(3)
C11 C12 1.357(3)
C11 H11 0.98(3)
C12 H12 0.94(3)
C13 C18 1.394(3)
C13 C14 1.401(3)
C14 C15 1.390(3)
C14 H14 1.00(3)
C15 C16 1.385(4)
C15 H15 0.93(3)
C16 C17 1.378(4)
C16 H16 0.97(3)
C17 C18 1.382(3)
C17 H17 1.00(3)
C18 H18 1.00(3)

loop_
_geom_torsion_atom_site_label_1
_geom_torsion_atom_site_label_2
_geom_torsion_atom_site_label_3
_geom_torsion_atom_site_label_4
_geom_torsion
C4 N1 B1 C1 -5.5(3)
C4 N1 B1 C13 172.7(2)
N1 B1 C1 C2 4.5(3)
C13 B1 C1 C2 -173.8(2)
B1 C1 C2 C3 -0.4(3)
C1 C2 C3 C8 174.4(2)
C1 C2 C3 C4 -3.1(3)
B1 N1 C4 C5 -175.5(2)
B1 N1 C4 C3 2.3(3)
C8 C3 C4 C5 2.7(3)
C2 C3 C4 C5 -179.8(2)
C8 C3 C4 N1 -175.3(2)
C2 C3 C4 N1 2.2(3)
N1 C4 C5 C6 175.0(2)
C3 C4 C5 C6 -2.8(3)
C4 C5 C6 C12 -179.0(2)
C4 C5 C6 C7 0.8(3)
C12 C6 C7 C8 -178.8(2)
C5 C6 C7 C8 1.4(3)
C12 C6 C7 C9 1.1(3)
C5 C6 C7 C9 -178.7(2)
C2 C3 C8 C7 -178.0(2)
C4 C3 C8 C7 -0.5(3)
C6 C7 C8 C3 -1.5(3)
C9 C7 C8 C3 178.6(2)
C8 C7 C9 C10 179.0(2)
C6 C7 C9 C10 -0.9(3)
C7 C9 C10 C11 0.1(4)
C9 C10 C11 C12 0.5(4)
C10 C11 C12 C6 -0.2(4)
C5 C6 C12 C11 179.2(2)
C7 C6 C12 C11 -0.6(3)
N1 B1 C13 C18 -174.0(2)
C1 B1 C13 C18 4.1(3)
N1 B1 C13 C14 5.2(3)
C1 B1 C13 C14 -176.6(2)
C18 C13 C14 C15 -0.4(3)
B1 C13 C14 C15 -179.7(2)
C13 C14 C15 C16 -0.1(4)
C14 C15 C16 C17 0.6(4)
C15 C16 C17 C18 -0.5(4)
C16 C17 C18 C13 0.0(4)
C14 C13 C18 C17 0.5(3)
B1 C13 C18 C17 179.7(2)
